data_4506525
loop_
_publ_author_name
'Rosokha, Sergiy V.'
'Vinakos, Michael K.'

_publ_section_title
;
 Hybrid Network Formation via Halogen Bonding of the Neutral
 Bromo-Substituted Organic Molecules with Anionic Metal--Bromide Complexes
;
_journal_issue 8
_journal_name_full 'Crystal Growth &amp; Design'
_journal_page_first 4149
_journal_paper_doi 10.1021/cg300654e
_journal_volume 12
_journal_year 2012
_chemical_formula_moiety '2(C16 H36 N), Br4 Cd, C Br4'
_chemical_formula_sum 'C33 H72 Br8 Cd N2'
_chemical_formula_weight 1248.61
_chemical_name_systematic
; 
 ? 
;
_space_group_IT_number 82
_symmetry_cell_setting tetragonal
_symmetry_space_group_name_Hall 'I -4'
_symmetry_space_group_name_H-M 'I -4'
_atom_sites_solution_hydrogens geom
_atom_sites_solution_primary direct
_atom_sites_solution_secondary difmap
_audit_creation_method SHELXL-97
_cell_angle_alpha 90.00
_cell_angle_beta 90.00
_cell_angle_gamma 90.00
_cell_formula_units_Z 2
_cell_length_a 10.8409(18)
_cell_length_b 10.8409(18)
_cell_length_c 20.596(7)
_cell_measurement_reflns_used 1050
_cell_measurement_temperature 173(2)
_cell_measurement_theta_max 26.36
_cell_measurement_theta_min 2.66
_cell_volume 2420.5(10)
_computing_cell_refinement 'SAINT V6.28 (BrukerAXS, 1997-2001)'
_computing_data_collection 'SMART V5.630 (BrukerAXS, 1997-2001)'
_computing_data_reduction 'SAINT & SADABS V2.06 (Sheldrick, 2000)'
_computing_molecular_graphics 'XP V5.06 (BrukerAXS, 1997-99)'
_computing_publication_material 'SHELXL-93, XCIF V5.05 (BrukerAXS, 1997-99)'
_computing_structure_refinement 'SHELXTL v. 6.12 (Sheldrick, 2001)'
_computing_structure_solution 'SHELXTL v. 6.12 (Sheldrick, 2001)'
_diffrn_ambient_temperature 173(2)
_diffrn_measured_fraction_theta_full 0.995
_diffrn_measured_fraction_theta_max 0.966
_diffrn_measurement_device 'Siemens SMART'
_diffrn_measurement_method
;
\w-scan, frame range 0.3 deg, hemisphere
;
_diffrn_radiation_monochromator graphite
_diffrn_radiation_source 'fine-focus sealed tube'
_diffrn_radiation_type MoK\a
_diffrn_radiation_wavelength 0.71073
_diffrn_reflns_av_R_equivalents 0.0502
_diffrn_reflns_av_sigmaI/netI 0.0787
_diffrn_reflns_limit_h_max 14
_diffrn_reflns_limit_h_min -9
_diffrn_reflns_limit_k_max 15
_diffrn_reflns_limit_k_min -13
_diffrn_reflns_limit_l_max 28
_diffrn_reflns_limit_l_min -28
_diffrn_reflns_number 7877
_diffrn_reflns_theta_full 29.50
_diffrn_reflns_theta_max 30.51
_diffrn_reflns_theta_min 1.98
_diffrn_standards_decay_% 0
_diffrn_standards_interval_count 0
_diffrn_standards_interval_time 0
_diffrn_standards_number none
_exptl_absorpt_coefficient_mu 7.076
_exptl_absorpt_correction_T_max 0.5380
_exptl_absorpt_correction_T_min 0.3319
_exptl_absorpt_correction_type multi-scan
_exptl_absorpt_process_details 'Semi-empirical (SADABS procedure)'
_exptl_crystal_colour colorless
_exptl_crystal_density_diffrn 1.713
_exptl_crystal_density_method 'not measured'
_exptl_crystal_description block
_exptl_crystal_F_000 1224
_exptl_crystal_size_max 0.20
_exptl_crystal_size_mid 0.20
_exptl_crystal_size_min 0.10
_refine_diff_density_max 0.954
_refine_diff_density_min -0.422
_refine_diff_density_rms 0.111
_refine_ls_abs_structure_details 'Flack H D (1983), Acta Cryst. A39, 876-881'
_refine_ls_abs_structure_Flack 0.043(11)
_refine_ls_extinction_method none
_refine_ls_goodness_of_fit_ref 0.954
_refine_ls_hydrogen_treatment constr
_refine_ls_matrix_type full
_refine_ls_number_parameters 102
_refine_ls_number_reflns 3462
_refine_ls_number_restraints 0
_refine_ls_restrained_S_all 0.954
_refine_ls_R_factor_all 0.0539
_refine_ls_R_factor_gt 0.0402
_refine_ls_shift/su_max 0.000
_refine_ls_shift/su_mean 0.000
_refine_ls_structure_factor_coef Fsqd
_refine_ls_weighting_details 'calc w=1/[\s^2^(Fo^2^)+(0.0035P)^2^+0.0000P] where P=(Fo^2^+2Fc^2^)/3'
_refine_ls_weighting_scheme calc
_refine_ls_wR_factor_gt 0.0718
_refine_ls_wR_factor_ref 0.0751
_reflns_number_gt 2740
_reflns_number_total 3462
_reflns_threshold_expression >2sigma(I)
_cod_data_source_file cg300654e_si_002.cif
_cod_data_source_block ros83
_cod_original_cell_volume 2420.6(10)
_cod_database_code 4506525

loop_
_symmetry_equiv_pos_as_xyz
'x, y, z'
'-x, -y, z'
'y, -x, -z'
'-y, x, -z'
'x+1/2, y+1/2, z+1/2'
'-x+1/2, -y+1/2, z+1/2'
'y+1/2, -x+1/2, -z+1/2'
'-y+1/2, x+1/2, -z+1/2'

loop_
_atom_site_label
_atom_site_type_symbol
_atom_site_fract_x
_atom_site_fract_y
_atom_site_fract_z
_atom_site_U_iso_or_equiv
_atom_site_adp_type
_atom_site_occupancy
_atom_site_symmetry_multiplicity
_atom_site_calc_flag
_atom_site_refinement_flags
Cd1 Cd 1.0000 0.5000 0.2500 0.02643(16) Uani 1 4 d S
Br1 Br 0.90531(5) 0.32788(4) 0.17854(3) 0.03594(13) Uani 1 1 d .
C1 C 1.0000 0.0000 0.0000 0.037(2) Uani 1 4 d S
Br2 Br 0.96853(5) 0.14164(5) 0.05492(3) 0.04021(14) Uani 1 1 d .
N1 N 0.5000 0.5000 0.1840(3) 0.0235(11) Uani 1 2 d S
C2 C 0.5841(4) 0.5797(4) 0.1425(2) 0.0281(10) Uani 1 1 d .
H2A H 0.6425 0.6226 0.1718 0.034 Uiso 1 1 calc R
H2B H 0.5328 0.6438 0.1215 0.034 Uiso 1 1 calc R
C3 C 0.6587(4) 0.5156(4) 0.0900(2) 0.0279(10) Uani 1 1 d .
H3A H 0.7005 0.4424 0.1085 0.033 Uiso 1 1 calc R
H3B H 0.6029 0.4871 0.0550 0.033 Uiso 1 1 calc R
C4 C 0.7544(5) 0.6030(5) 0.0619(3) 0.0443(13) Uani 1 1 d .
H4A H 0.7125 0.6784 0.0460 0.053 Uiso 1 1 calc R
H4B H 0.8124 0.6278 0.0967 0.053 Uiso 1 1 calc R
C5 C 0.8262(6) 0.5460(6) 0.0068(3) 0.0522(16) Uani 1 1 d .
H5A H 0.8671 0.4708 0.0221 0.078 Uiso 1 1 calc R
H5B H 0.8884 0.6047 -0.0087 0.078 Uiso 1 1 calc R
H5C H 0.7698 0.5255 -0.0288 0.078 Uiso 1 1 calc R
C6 C 0.5813(4) 0.4163(4) 0.2258(2) 0.0239(9) Uani 1 1 d .
H6A H 0.6290 0.3615 0.1967 0.029 Uiso 1 1 calc R
H6B H 0.6412 0.4687 0.2495 0.029 Uiso 1 1 calc R
C7 C 0.5140(5) 0.3374(5) 0.2746(2) 0.0360(12) Uani 1 1 d .
H7A H 0.4528 0.2850 0.2520 0.043 Uiso 1 1 calc R
H7B H 0.4693 0.3908 0.3058 0.043 Uiso 1 1 calc R
C8 C 0.6047(5) 0.2568(5) 0.3109(3) 0.0435(13) Uani 1 1 d .
H8A H 0.6496 0.2047 0.2792 0.052 Uiso 1 1 calc R
H8B H 0.6660 0.3102 0.3328 0.052 Uiso 1 1 calc R
C9 C 0.5445(6) 0.1746(6) 0.3608(3) 0.0639(19) Uani 1 1 d .
H9A H 0.5120 0.2252 0.3963 0.096 Uiso 1 1 calc R
H9B H 0.6055 0.1164 0.3779 0.096 Uiso 1 1 calc R
H9C H 0.4768 0.1287 0.3405 0.096 Uiso 1 1 calc R

loop_
_atom_site_aniso_label
_atom_site_aniso_U_11
_atom_site_aniso_U_22
_atom_site_aniso_U_33
_atom_site_aniso_U_23
_atom_site_aniso_U_13
_atom_site_aniso_U_12
Cd1 0.0253(2) 0.0253(2) 0.0286(4) 0.000 0.000 0.000
Br1 0.0357(3) 0.0303(3) 0.0418(3) -0.0091(2) -0.0098(2) 0.0051(2)
C1 0.046(4) 0.046(4) 0.020(5) 0.000 0.000 0.000
Br2 0.0484(3) 0.0365(3) 0.0358(3) -0.0066(2) 0.0050(3) -0.0025(2)
N1 0.019(2) 0.024(3) 0.028(3) 0.000 0.000 0.000(2)
C2 0.028(2) 0.026(2) 0.031(3) 0.001(2) -0.001(2) -0.0016(19)
C3 0.023(2) 0.031(2) 0.030(2) -0.002(2) 0.002(2) 0.0005(19)
C4 0.040(3) 0.052(3) 0.041(3) -0.004(3) 0.010(3) -0.009(3)
C5 0.040(3) 0.072(4) 0.044(4) -0.007(3) 0.021(3) -0.003(3)
C6 0.022(2) 0.026(2) 0.023(2) -0.0043(18) -0.0036(18) 0.0029(18)
C7 0.030(3) 0.044(3) 0.034(3) 0.013(2) -0.002(2) -0.002(2)
C8 0.044(3) 0.043(3) 0.043(3) 0.009(3) 0.002(3) 0.015(3)
C9 0.073(5) 0.053(4) 0.065(4) 0.028(4) 0.002(4) 0.004(3)

loop_
_atom_type_symbol
_atom_type_description
_atom_type_scat_dispersion_real
_atom_type_scat_dispersion_imag
_atom_type_scat_source
C C 0.0033 0.0016 'International Tables Vol C Tables 4.2.6.8 and 6.1.1.4'
H H 0.0000 0.0000 'International Tables Vol C Tables 4.2.6.8 and 6.1.1.4'
N N 0.0061 0.0033 'International Tables Vol C Tables 4.2.6.8 and 6.1.1.4'
Br Br -0.2901 2.4595 'International Tables Vol C Tables 4.2.6.8 and 6.1.1.4'
Cd Cd -0.8075 1.2024 'International Tables Vol C Tables 4.2.6.8 and 6.1.1.4'

loop_
_geom_angle_atom_site_label_1
_geom_angle_atom_site_label_2
_geom_angle_atom_site_label_3
_geom_angle
_geom_angle_site_symmetry_1
_geom_angle_site_symmetry_3
Br1 Cd1 Br1 108.859(16) . 8_645
Br1 Cd1 Br1 110.70(3) . 2_765
Br1 Cd1 Br1 108.860(16) 8_645 2_765
Br1 Cd1 Br1 108.860(16) . 7_565
Br1 Cd1 Br1 110.70(3) 8_645 7_565
Br1 Cd1 Br1 108.860(16) 2_765 7_565
Br2 C1 Br2 109.931(19) . 4_645
Br2 C1 Br2 109.931(19) . 3_665
Br2 C1 Br2 108.55(4) 4_645 3_665
Br2 C1 Br2 108.56(4) . 2_755
Br2 C1 Br2 109.931(19) 4_645 2_755
Br2 C1 Br2 109.931(19) 3_665 2_755
C2 N1 C2 111.6(5) . 2_665
C2 N1 C6 109.0(2) . 2_665
C2 N1 C6 107.9(2) 2_665 2_665
C2 N1 C6 107.9(2) . .
C2 N1 C6 109.0(2) 2_665 .
C6 N1 C6 111.4(5) 2_665 .
N1 C2 C3 117.4(3) . .
N1 C2 H2A 108.0 . .
C3 C2 H2A 108.0 . .
N1 C2 H2B 108.0 . .
C3 C2 H2B 108.0 . .
H2A C2 H2B 107.2 . .
C4 C3 C2 110.4(4) . .
C4 C3 H3A 109.6 . .
C2 C3 H3A 109.6 . .
C4 C3 H3B 109.6 . .
C2 C3 H3B 109.6 . .
H3A C3 H3B 108.1 . .
C5 C4 C3 112.5(4) . .
C5 C4 H4A 109.1 . .
C3 C4 H4A 109.1 . .
C5 C4 H4B 109.1 . .
C3 C4 H4B 109.1 . .
H4A C4 H4B 107.8 . .
C4 C5 H5A 109.5 . .
C4 C5 H5B 109.5 . .
H5A C5 H5B 109.5 . .
C4 C5 H5C 109.5 . .
H5A C5 H5C 109.5 . .
H5B C5 H5C 109.5 . .
C7 C6 N1 115.6(3) . .
C7 C6 H6A 108.4 . .
N1 C6 H6A 108.4 . .
C7 C6 H6B 108.4 . .
N1 C6 H6B 108.4 . .
H6A C6 H6B 107.4 . .
C6 C7 C8 110.0(4) . .
C6 C7 H7A 109.7 . .
C8 C7 H7A 109.7 . .
C6 C7 H7B 109.7 . .
C8 C7 H7B 109.7 . .
H7A C7 H7B 108.2 . .
C9 C8 C7 113.3(5) . .
C9 C8 H8A 108.9 . .
C7 C8 H8A 108.9 . .
C9 C8 H8B 108.9 . .
C7 C8 H8B 108.9 . .
H8A C8 H8B 107.7 . .
C8 C9 H9A 109.5 . .
C8 C9 H9B 109.5 . .
H9A C9 H9B 109.5 . .
C8 C9 H9C 109.5 . .
H9A C9 H9C 109.5 . .
H9B C9 H9C 109.5 . .

loop_
_geom_bond_atom_site_label_1
_geom_bond_atom_site_label_2
_geom_bond_distance
_geom_bond_site_symmetry_2
Cd1 Br1 2.5888(6) .
Cd1 Br1 2.5888(6) 8_645
Cd1 Br1 2.5888(6) 2_765
Cd1 Br1 2.5888(6) 7_565
C1 Br2 1.9374(6) .
C1 Br2 1.9375(6) 4_645
C1 Br2 1.9375(6) 3_665
C1 Br2 1.9375(6) 2_755
N1 C2 1.519(5) .
N1 C2 1.519(5) 2_665
N1 C6 1.531(5) 2_665
N1 C6 1.531(5) .
C2 C3 1.520(6) .
C2 H2A 0.9900 .
C2 H2B 0.9900 .
C3 C4 1.519(7) .
C3 H3A 0.9900 .
C3 H3B 0.9900 .
C4 C5 1.509(7) .
C4 H4A 0.9900 .
C4 H4B 0.9900 .
C5 H5A 0.9800 .
C5 H5B 0.9800 .
C5 H5C 0.9800 .
C6 C7 1.508(6) .
C6 H6A 0.9900 .
C6 H6B 0.9900 .
C7 C8 1.512(7) .
C7 H7A 0.9900 .
C7 H7B 0.9900 .
C8 C9 1.509(8) .
C8 H8A 0.9900 .
C8 H8B 0.9900 .
C9 H9A 0.9800 .
C9 H9B 0.9800 .
C9 H9C 0.9800 .
